data_7050151
loop_
_publ_author_name
'Bond, Andrew D.'

_publ_section_title
;
 On the crystal structures and melting point alternation of the n-alkyl
 carboxylic acids
;
_journal_coden_ASTM NJCHE5
_journal_issue 1
_journal_name_full 'New Journal of Chemistry'
_journal_page_first 104
_journal_page_last 114
_journal_paper_doi 10.1039/b307208h
_journal_volume 28
_journal_year 2004
_chemical_formula_moiety 'C11 H22 O2'
_chemical_formula_sum 'C11 H22 O2'
_chemical_formula_weight 186.29
_chemical_melting_point 302
_chemical_name_common 'undecanoic acid'
_chemical_name_systematic 'undecanoic acid'
_space_group_IT_number 14
_symmetry_cell_setting monoclinic
_symmetry_space_group_name_Hall '-P 2ybc'
_symmetry_space_group_name_H-M 'P 1 21/c 1'
_atom_sites_solution_hydrogens geom
_atom_sites_solution_primary direct
_atom_sites_solution_secondary difmap
_cell_angle_alpha 90.00
_cell_angle_beta 99.010(3)
_cell_angle_gamma 90.00
_cell_formula_units_Z 4
_cell_length_a 25.839(3)
_cell_length_b 4.9123(4)
_cell_length_c 10.0285(11)
_cell_measurement_reflns_used 10992
_cell_measurement_temperature 300(2)
_cell_measurement_theta_max 18.00
_cell_measurement_theta_min 1.02
_cell_volume 1257.2(2)
_computing_cell_refinement 'HKL Scalepack (Otwinowski & Minor, 1997)'
_computing_data_collection 'Collect (Nonius, 1998)'
_computing_data_reduction
;
HKL Denzo and Scalepack (Otwinowski & Minor, 1997)
;
_computing_publication_material 'SHELXTL v6.12 (Bruker AXS, 2001)'
_computing_structure_refinement 'SHELXTL v6.12 (Bruker AXS, 2001)'
_computing_structure_solution 'SIR-92 (Altomare et al., 1994)'
_diffrn_ambient_temperature 300(2)
_diffrn_measured_fraction_theta_full 0.978
_diffrn_measured_fraction_theta_max 0.978
_diffrn_measurement_device_type 'Nonius KappaCCD'
_diffrn_measurement_method 'Thin slice \w and \f scans'
_diffrn_radiation_monochromator graphite
_diffrn_radiation_source 'fine-focus sealed tube'
_diffrn_radiation_type MoK\a
_diffrn_radiation_wavelength 0.7107
_diffrn_reflns_av_R_equivalents 0.0669
_diffrn_reflns_av_sigmaI/netI 0.0601
_diffrn_reflns_limit_h_max 22
_diffrn_reflns_limit_h_min -21
_diffrn_reflns_limit_k_max 4
_diffrn_reflns_limit_k_min -4
_diffrn_reflns_limit_l_max 8
_diffrn_reflns_limit_l_min -8
_diffrn_reflns_number 2909
_diffrn_reflns_theta_full 18.04
_diffrn_reflns_theta_max 18.04
_diffrn_reflns_theta_min 3.99
_diffrn_standards_number 0
_exptl_absorpt_coefficient_mu 0.065
_exptl_absorpt_correction_T_max 0.996
_exptl_absorpt_correction_T_min 0.770
_exptl_absorpt_correction_type multi-scan
_exptl_absorpt_process_details 'Sortav Blessing (1995)'
_exptl_crystal_colour colourless
_exptl_crystal_density_diffrn 0.984
_exptl_crystal_density_method 'not measured'
_exptl_crystal_description cylinder
_exptl_crystal_F_000 416
_exptl_crystal_size_length 0.35
_exptl_crystal_size_rad 0.15
_refine_diff_density_max 0.092
_refine_diff_density_min -0.083
_refine_diff_density_rms 0.023
_refine_ls_extinction_method none
_refine_ls_goodness_of_fit_ref 1.103
_refine_ls_hydrogen_treatment mixed
_refine_ls_matrix_type full
_refine_ls_number_parameters 123
_refine_ls_number_reflns 859
_refine_ls_number_restraints 1
_refine_ls_restrained_S_all 1.103
_refine_ls_R_factor_all 0.1022
_refine_ls_R_factor_gt 0.0714
_refine_ls_shift/su_max 0.001
_refine_ls_shift/su_mean 0.000
_refine_ls_structure_factor_coef Fsqd
_refine_ls_weighting_details 'calc w=1/[\s^2^(Fo^2^)+(0.1025P)^2^+0.4038P] where P=(Fo^2^+2Fc^2^)/3'
_refine_ls_weighting_scheme calc
_refine_ls_wR_factor_gt 0.1830
_refine_ls_wR_factor_ref 0.2063
_reflns_number_gt 609
_reflns_number_total 859
_reflns_threshold_expression I>2\s(I)
_cod_data_source_file b307208h.txt
_cod_data_source_block C11
_cod_original_sg_symbol_H-M P21/c
_cod_database_code 7050151

loop_
_symmetry_equiv_pos_as_xyz
'x, y, z'
'-x, y+1/2, -z+1/2'
'-x, -y, -z'
'x, -y-1/2, z-1/2'

loop_
_atom_site_label
_atom_site_type_symbol
_atom_site_fract_x
_atom_site_fract_y
_atom_site_fract_z
_atom_site_U_iso_or_equiv
_atom_site_adp_type
_atom_site_occupancy
_atom_site_symmetry_multiplicity
_atom_site_calc_flag
_atom_site_refinement_flags
_atom_site_disorder_assembly
_atom_site_disorder_group
O1 O 0.5064(2) 0.7563(9) 0.8821(4) 0.1237(16) Uani 1 1 d D . .
H1 H 0.486(2) 0.688(13) 0.929(5) 0.18(3) Uiso 1 1 d D . .
O2 O 0.55713(14) 0.4023(9) 0.9495(4) 0.1222(16) Uani 1 1 d . . .
C1 C 0.5477(3) 0.6039(16) 0.8785(6) 0.1043(18) Uani 1 1 d . . .
C2 C 0.5806(3) 0.6988(12) 0.7795(5) 0.125(2) Uani 1 1 d . . .
H2A H 0.5934 0.8796 0.8058 0.150 Uiso 1 1 calc R . .
H2B H 0.5586 0.7147 0.6921 0.150 Uiso 1 1 calc R . .
C3 C 0.6267(2) 0.5222(11) 0.7637(5) 0.1183(19) Uani 1 1 d . . .
H3A H 0.6487 0.5037 0.8509 0.142 Uiso 1 1 calc R . .
H3B H 0.6141 0.3422 0.7351 0.142 Uiso 1 1 calc R . .
C4 C 0.6592(3) 0.6293(13) 0.6644(6) 0.141(2) Uani 1 1 d . . .
H4A H 0.6369 0.6460 0.5776 0.169 Uiso 1 1 calc R . .
H4B H 0.6709 0.8111 0.6926 0.169 Uiso 1 1 calc R . .
C5 C 0.7055(2) 0.4691(13) 0.6454(6) 0.138(2) Uani 1 1 d . . .
H5A H 0.6937 0.2886 0.6152 0.166 Uiso 1 1 calc R . .
H5B H 0.7273 0.4484 0.7328 0.166 Uiso 1 1 calc R . .
C6 C 0.7389(3) 0.5759(15) 0.5496(7) 0.161(2) Uani 1 1 d . . .
H6A H 0.7171 0.5875 0.4618 0.193 Uiso 1 1 calc R . .
H6B H 0.7484 0.7610 0.5771 0.193 Uiso 1 1 calc R . .
C7 C 0.7867(3) 0.4391(15) 0.5301(7) 0.163(3) Uani 1 1 d . . .
H7A H 0.7772 0.2554 0.5001 0.196 Uiso 1 1 calc R . .
H7B H 0.8083 0.4235 0.6180 0.196 Uiso 1 1 calc R . .
C8 C 0.8198(3) 0.5511(18) 0.4374(8) 0.190(3) Uani 1 1 d . . .
H8A H 0.7985 0.5598 0.3488 0.228 Uiso 1 1 calc R . .
H8B H 0.8279 0.7374 0.4652 0.228 Uiso 1 1 calc R . .
C9 C 0.8682(4) 0.424(2) 0.4206(9) 0.214(4) Uani 1 1 d . . .
H9A H 0.8599 0.2393 0.3900 0.257 Uiso 1 1 calc R . .
H9B H 0.8891 0.4102 0.5095 0.257 Uiso 1 1 calc R . .
C10 C 0.9010(5) 0.538(2) 0.3328(11) 0.281(6) Uani 1 1 d . . .
H10A H 0.8800 0.5563 0.2442 0.337 Uiso 1 1 calc R . .
H10B H 0.9102 0.7210 0.3647 0.337 Uiso 1 1 calc R . .
C11 C 0.9471(5) 0.408(3) 0.3156(13) 0.343(8) Uani 1 1 d . . .
H11A H 0.9630 0.5037 0.2489 0.515 Uiso 1 1 calc R . .
H11B H 0.9395 0.2248 0.2862 0.515 Uiso 1 1 calc R . .
H11C H 0.9706 0.4069 0.3997 0.515 Uiso 1 1 calc R . .

loop_
_atom_site_aniso_label
_atom_site_aniso_U_11
_atom_site_aniso_U_22
_atom_site_aniso_U_33
_atom_site_aniso_U_23
_atom_site_aniso_U_13
_atom_site_aniso_U_12
O1 0.143(4) 0.111(3) 0.122(3) 0.020(2) 0.038(3) 0.003(3)
O2 0.140(3) 0.104(3) 0.124(3) 0.030(2) 0.025(2) 0.009(2)
C1 0.108(5) 0.093(5) 0.112(5) -0.004(4) 0.018(4) -0.002(4)
C2 0.145(5) 0.118(5) 0.116(4) 0.018(3) 0.037(4) -0.013(4)
C3 0.116(4) 0.111(5) 0.129(5) 0.000(3) 0.025(4) -0.009(4)
C4 0.142(5) 0.147(5) 0.142(5) 0.021(4) 0.052(4) 0.003(5)
C5 0.139(5) 0.133(5) 0.148(5) 0.003(4) 0.042(4) -0.005(4)
C6 0.152(6) 0.178(6) 0.165(6) 0.017(5) 0.062(5) 0.004(5)
C7 0.147(6) 0.165(6) 0.186(6) -0.005(5) 0.053(5) 0.010(5)
C8 0.162(7) 0.218(8) 0.209(7) 0.002(6) 0.088(6) -0.001(7)
C9 0.170(7) 0.239(10) 0.253(9) -0.010(7) 0.094(7) 0.003(7)
C10 0.211(9) 0.311(14) 0.362(14) 0.017(11) 0.173(11) 0.027(10)
C11 0.226(10) 0.385(19) 0.45(2) -0.061(16) 0.157(13) -0.014(12)

loop_
_atom_type_symbol
_atom_type_description
_atom_type_scat_dispersion_real
_atom_type_scat_dispersion_imag
_atom_type_scat_source
C C 0.0033 0.0016 'International Tables Vol C Tables 4.2.6.8 and 6.1.1.4'
H H 0.0000 0.0000 'International Tables Vol C Tables 4.2.6.8 and 6.1.1.4'
O O 0.0106 0.0060 'International Tables Vol C Tables 4.2.6.8 and 6.1.1.4'

loop_
_geom_angle_atom_site_label_1
_geom_angle_atom_site_label_2
_geom_angle_atom_site_label_3
_geom_angle
_geom_angle_site_symmetry_1
_geom_angle_site_symmetry_3
_geom_angle_publ_flag
C1 O1 H1 112(5) . . ?
O2 C1 O1 122.5(5) . . ?
O2 C1 C2 124.2(6) . . ?
O1 C1 C2 113.3(7) . . ?
C1 C2 C3 116.0(5) . . ?
C1 C2 H2A 108.3 . . ?
C3 C2 H2A 108.3 . . ?
C1 C2 H2B 108.3 . . ?
C3 C2 H2B 108.3 . . ?
H2A C2 H2B 107.4 . . ?
C4 C3 C2 113.9(5) . . ?
C4 C3 H3A 108.8 . . ?
C2 C3 H3A 108.8 . . ?
C4 C3 H3B 108.8 . . ?
C2 C3 H3B 108.8 . . ?
H3A C3 H3B 107.7 . . ?
C5 C4 C3 116.9(5) . . ?
C5 C4 H4A 108.1 . . ?
C3 C4 H4A 108.1 . . ?
C5 C4 H4B 108.1 . . ?
C3 C4 H4B 108.1 . . ?
H4A C4 H4B 107.3 . . ?
C4 C5 C6 117.5(6) . . ?
C4 C5 H5A 107.9 . . ?
C6 C5 H5A 107.9 . . ?
C4 C5 H5B 107.9 . . ?
C6 C5 H5B 107.9 . . ?
H5A C5 H5B 107.2 . . ?
C7 C6 C5 121.2(6) . . ?
C7 C6 H6A 107.0 . . ?
C5 C6 H6A 107.0 . . ?
C7 C6 H6B 107.0 . . ?
C5 C6 H6B 107.0 . . ?
H6A C6 H6B 106.8 . . ?
C6 C7 C8 120.5(7) . . ?
C6 C7 H7A 107.2 . . ?
C8 C7 H7A 107.2 . . ?
C6 C7 H7B 107.2 . . ?
C8 C7 H7B 107.2 . . ?
H7A C7 H7B 106.8 . . ?
C9 C8 C7 121.2(8) . . ?
C9 C8 H8A 107.0 . . ?
C7 C8 H8A 107.0 . . ?
C9 C8 H8B 107.0 . . ?
C7 C8 H8B 107.0 . . ?
H8A C8 H8B 106.8 . . ?
C8 C9 C10 121.0(9) . . ?
C8 C9 H9A 107.1 . . ?
C10 C9 H9A 107.1 . . ?
C8 C9 H9B 107.1 . . ?
C10 C9 H9B 107.1 . . ?
H9A C9 H9B 106.8 . . ?
C11 C10 C9 120.0(11) . . ?
C11 C10 H10A 107.3 . . ?
C9 C10 H10A 107.3 . . ?
C11 C10 H10B 107.3 . . ?
C9 C10 H10B 107.3 . . ?
H10A C10 H10B 106.9 . . ?
C10 C11 H11A 109.5 . . ?
C10 C11 H11B 109.5 . . ?
H11A C11 H11B 109.5 . . ?
C10 C11 H11C 109.5 . . ?
H11A C11 H11C 109.5 . . ?
H11B C11 H11C 109.5 . . ?

loop_
_geom_bond_atom_site_label_1
_geom_bond_atom_site_label_2
_geom_bond_distance
_geom_bond_site_symmetry_2
_geom_bond_publ_flag
O1 C1 1.308(7) . ?
O1 H1 0.82(1) . ?
O2 C1 1.222(7) . ?
C1 C2 1.480(7) . ?
C2 C3 1.503(6) . ?
C2 H2A 0.9700 . ?
C2 H2B 0.9700 . ?
C3 C4 1.495(7) . ?
C3 H3A 0.9700 . ?
C3 H3B 0.9700 . ?
C4 C5 1.469(7) . ?
C4 H4A 0.9700 . ?
C4 H4B 0.9700 . ?
C5 C6 1.484(8) . ?
C5 H5A 0.9700 . ?
C5 H5B 0.9700 . ?
C6 C7 1.444(8) . ?
C6 H6A 0.9700 . ?
C6 H6B 0.9700 . ?
C7 C8 1.467(9) . ?
C7 H7A 0.9700 . ?
C7 H7B 0.9700 . ?
C8 C9 1.430(9) . ?
C8 H8A 0.9700 . ?
C8 H8B 0.9700 . ?
C9 C10 1.431(11) . ?
C9 H9A 0.9700 . ?
C9 H9B 0.9700 . ?
C10 C11 1.384(12) . ?
C10 H10A 0.9700 . ?
C10 H10B 0.9700 . ?
C11 H11A 0.9600 . ?
C11 H11B 0.9600 . ?
C11 H11C 0.9600 . ?

loop_
_geom_torsion_atom_site_label_1
_geom_torsion_atom_site_label_2
_geom_torsion_atom_site_label_3
_geom_torsion_atom_site_label_4
_geom_torsion
_geom_torsion_site_symmetry_1
_geom_torsion_site_symmetry_2
_geom_torsion_site_symmetry_3
_geom_torsion_site_symmetry_4
_geom_torsion_publ_flag
O2 C1 C2 C3 3.1(8) . . . . ?
O1 C1 C2 C3 -176.1(4) . . . . ?
C1 C2 C3 C4 -179.0(5) . . . . ?
C2 C3 C4 C5 179.1(5) . . . . ?
C3 C4 C5 C6 -178.6(5) . . . . ?
C4 C5 C6 C7 176.7(5) . . . . ?
C5 C6 C7 C8 -178.6(6) . . . . ?
C6 C7 C8 C9 177.7(7) . . . . ?
C7 C8 C9 C10 -178.3(8) . . . . ?
C8 C9 C10 C11 -178.5(10) . . . . ?

loop_
_cod_related_entry_id
_cod_related_entry_database
_cod_related_entry_code
1 ChemSpider 7888
